data_9011773
loop_
_publ_author_name
'Sandomirskii, P. A.'
'Meshalkin, S. S.'
'Rozhdestvenskaya, I. V.'
'Dem'yanets, L. N.'
'Uvarova, T. G.'

_publ_section_title
;Crystal structures of the D-phase of K(AlGeO4) and the C-phase of Na(AlGeO4)
 to match reported bond lengths Note: z coordinate of O8 changed from .05135
 to .15135 to match reported bond lengths Note: y coordinate of O11 changed
 from .04154 to .05154 to match reported bond lengths
;
_journal_name_full Kristallografiya
_journal_page_first 522
_journal_page_last 527
_journal_volume 31
_journal_year 1986
_chemical_compound_source Synthetic
_chemical_formula_structural NaAlGeO4
_chemical_formula_sum 'Al Ge Na O4'
_space_group_IT_number 14
_symmetry_space_group_name_Hall '-P 2n'
_symmetry_space_group_name_H-M 'P 1 1 21/n'
_cell_angle_alpha 90
_cell_angle_beta 90
_cell_angle_gamma 90.09
_cell_length_a 8.783
_cell_length_b 15.432
_cell_length_c 8.252
_cell_formula_units_Z 12
_cell_volume 1118.469
_database_code_amcsd 0014187
_exptl_crystal_density_diffrn 3.324
_cod_original_formula_sum 'Na Al Ge O4'
_cod_database_code 9011773
_amcsd_formula_title NaAlGeO4

loop_
_space_group_symop_operation_xyz
x,y,z
1/2+x,1/2+y,1/2-z
1/2-x,1/2-y,1/2+z
-x,-y,-z

loop_
_atom_site_label
_atom_site_fract_x
_atom_site_fract_y
_atom_site_fract_z
_atom_site_U_iso_or_equiv
Na1 0.25531 0.25353 0.46254 0.02419
Na2 0.73105 0.08954 0.46922 0.01570
Na3 0.77962 0.06527 0.02338 0.01507
Al1 0.92196 0.23690 0.17060 0.00633
Al2 0.39989 0.42299 0.17021 0.00595
Al3 0.44119 0.09221 0.16652 0.00633
Ge1 0.58037 0.26662 0.28328 0.00481
Ge2 0.06246 0.40924 0.27829 0.00456
Ge3 0.10972 0.07934 0.28352 0.00456
O1 0.43076 0.19316 0.26141 0.00925
O2 0.07328 0.19024 0.27779 0.00937
O3 0.24970 0.37175 0.27321 0.00937
O4 0.74795 0.20887 0.25836 0.01102
O5 0.94522 0.02139 0.23423 0.01089
O6 0.56447 0.02001 0.26608 0.00963
O7 0.55865 0.35462 0.15280 0.00836
O8 0.25572 0.05153 0.15135 0.00912
O9 0.94850 0.34863 0.14754 0.00950
O10 0.57065 0.30990 0.47749 0.01330
O11 0.16886 0.05154 0.47758 0.01089
O12 0.98646 0.39410 0.47068 0.01051

loop_
_cod_related_entry_id
_cod_related_entry_database
_cod_related_entry_code
1 AMCSD 0014187
